data_4305401
loop_
_publ_author_name
'James D. E. T. Wilton-Ely'
'Dina Solanki'
'Edward R. Knight'
'Katherine B. Holt'
'Amber L. Thompson'
'Graeme Hogarth'

_publ_contact_author_address
;
Chemistry Research Laboratory,
University of Oxford,
Mansfield Road, 
Oxford OX1 3TA. UK.
;
_publ_contact_author_email james.wilton-ely@chem.ox.ac.uk
_publ_contact_author_name 'Dr. James D. Wilton-Ely'
_publ_section_title
;
Multimetallic Assemblies Using Piperazine-Based Dithiocarbamate Building
Blocks
;
_journal_name_full 'Inorganic Chemistry'
_journal_page_first 9642
_journal_page_last 9653
_journal_paper_doi 10.1021/ic800398b
_journal_volume 47
_journal_year 2008
_chemical_formula_moiety '2(C32 H36 N2 Ni1 P1 S1), 1.5(B F4), C H Cl3, C H2 Cl2, Cl0.5'
_chemical_formula_sum 'C66 H75 B1.5 Cl5.5 F6 N4 Ni2 P4 S4'
_chemical_formula_weight 1619.03
_chemical_melting_point ?
_space_group_IT_number 82
_symmetry_cell_setting tetragonal
_symmetry_space_group_name_Hall 'I -4'
_symmetry_space_group_name_H-M 'I -4'
_atom_sites_solution_hydrogens geom
_atom_sites_solution_primary direct
_atom_sites_solution_secondary difmap
_cell_angle_alpha 90.00
_cell_angle_beta 90.00
_cell_angle_gamma 90.00
_cell_formula_units_Z 4
_cell_length_a 24.5845(13)
_cell_length_b 24.5845(13)
_cell_length_c 12.6638(10)
_cell_measurement_reflns_used 6900
_cell_measurement_temperature 150(2)
_cell_measurement_theta_max 23.652
_cell_measurement_theta_min 2.343
_cell_volume 7654.0(8)
_computing_cell_refinement 'SMART-NT (Bruker, 2000)'
_computing_data_collection 'SMART-NT (Bruker, 2000)'
_computing_data_reduction 'SAINT-NT (Bruker, 2000)'
_computing_molecular_graphics 'Bruker SHELXTL'
_computing_publication_material 'Bruker SHELXTL'
_computing_structure_refinement 'SHELXL-97 (Sheldrick, 1997)'
_computing_structure_solution 'SHELXS-97 (Sheldrick, 1997)'
_diffrn_ambient_temperature 150(2)
_diffrn_detector_area_resol_mean 8
_diffrn_measured_fraction_theta_full 0.852
_diffrn_measured_fraction_theta_max 0.858
_diffrn_measurement_device_type 'Bruker SMART APEX diffractometer'
_diffrn_measurement_method \w-scans
_diffrn_radiation_monochromator graphite
_diffrn_radiation_source 'fine-focus sealed tube'
_diffrn_radiation_type MoK\a
_diffrn_radiation_wavelength 0.71073
_diffrn_reflns_av_R_equivalents 0.0840
_diffrn_reflns_av_sigmaI/netI 0.0941
_diffrn_reflns_limit_h_max 32
_diffrn_reflns_limit_h_min -32
_diffrn_reflns_limit_k_max 32
_diffrn_reflns_limit_k_min -32
_diffrn_reflns_limit_l_max 16
_diffrn_reflns_limit_l_min -16
_diffrn_reflns_number 25910
_diffrn_reflns_theta_full 26.00
_diffrn_reflns_theta_max 28.29
_diffrn_reflns_theta_min 1.81
_exptl_absorpt_coefficient_mu 0.932
_exptl_absorpt_correction_T_max 0.946
_exptl_absorpt_correction_T_min 0.647
_exptl_absorpt_correction_type multi-scan
_exptl_absorpt_process_details 'SADABS (G.M.Sheldrick, 1998)'
_exptl_crystal_colour orange
_exptl_crystal_density_diffrn 1.405
_exptl_crystal_density_meas ?
_exptl_crystal_density_method .
_exptl_crystal_description plate
_exptl_crystal_F_000 3328
_exptl_crystal_size_max 0.25
_exptl_crystal_size_mid 0.21
_exptl_crystal_size_min 0.06
_refine_diff_density_max 1.049
_refine_diff_density_min -0.505
_refine_diff_density_rms 0.122
_refine_ls_abs_structure_details 'Flack H D (1983), Acta Cryst. A39, 876-881'
_refine_ls_abs_structure_Flack 0.03(2)
_refine_ls_extinction_method none
_refine_ls_goodness_of_fit_ref 0.984
_refine_ls_hydrogen_treatment mixed
_refine_ls_matrix_type full
_refine_ls_number_parameters 445
_refine_ls_number_reflns 7840
_refine_ls_number_restraints 22
_refine_ls_restrained_S_all 0.983
_refine_ls_R_factor_all 0.1052
_refine_ls_R_factor_gt 0.0793
_refine_ls_shift/su_max 0.001
_refine_ls_shift/su_mean 0.000
_refine_ls_structure_factor_coef Fsqd
_refine_ls_weighting_details 'calc w=1/[\s^2^(Fo^2^)+(0.1241P)^2^+0.0000P] where P=(Fo^2^+2Fc^2^)/3'
_refine_ls_weighting_scheme calc
_refine_ls_wR_factor_gt 0.1888
_refine_ls_wR_factor_ref 0.2026
_reflns_number_gt 5542
_reflns_number_total 7840
_reflns_threshold_expression >2sigma(I)
_cod_data_source_file ic800398b_si_003.cif
_cod_data_source_block 16a
_cod_depositor_comments
;
The following automatic conversions were performed:
'_symmetry_cell_setting' value 'Tetragonal' changed to 'tetragonal'
according to '/home/saulius/struct/CIF-dictionaries/cif_core.dic'
dictionary named 'cif_core.dic' version 2.4.1 from 2010-06-29.

Automatic conversion script
Id: cif_fix_enum 1527 2010-12-29 10:47:43Z saulius 

The following automatic conversions were performed:

'_chemical_melting_point' value 'not measured' was changed to '?' -
the value is undefined or not given.

Automatic conversion script
Id: cif_fix_values 1646 2011-03-28 12:23:43Z adriana 
;
_cod_original_formula_sum 'C66 H75 B1.50 Cl5.50 F6 N4 Ni2 P4 S4'
_cod_database_code 4305401

loop_
_symmetry_equiv_pos_as_xyz
'x, y, z'
'-x, -y, z'
'y, -x, -z'
'-y, x, -z'
'x+1/2, y+1/2, z+1/2'
'-x+1/2, -y+1/2, z+1/2'
'y+1/2, -x+1/2, -z+1/2'
'-y+1/2, x+1/2, -z+1/2'

loop_
_atom_site_label
_atom_site_type_symbol
_atom_site_fract_x
_atom_site_fract_y
_atom_site_fract_z
_atom_site_U_iso_or_equiv
_atom_site_adp_type
_atom_site_occupancy
_atom_site_symmetry_multiplicity
_atom_site_calc_flag
_atom_site_refinement_flags
_atom_site_disorder_assembly
_atom_site_disorder_group
Ni1 Ni 0.52110(3) 0.27438(3) 0.91221(6) 0.0370(2) Uani 1 1 d . A .
P1 P 0.59074(6) 0.23835(7) 0.83389(12) 0.0337(3) Uani 1 1 d . . .
P2 P 0.46385(7) 0.21143(7) 0.86567(15) 0.0410(4) Uani 1 1 d . . .
S1 S 0.57247(6) 0.33546(7) 0.99095(15) 0.0444(4) Uani 1 1 d D . .
S2 S 0.45903(6) 0.31958(8) 1.00134(17) 0.0488(4) Uani 1 1 d D . .
C1 C 0.5144(9) 0.3467(7) 1.0682(17) 0.045(6) Uiso 0.50 1 d PD A 1
C2 C 0.4602(6) 0.3794(5) 1.2190(15) 0.059(4) Uiso 0.50 1 d PD A 1
H2A H 0.4606 0.3562 1.2829 0.070 Uiso 0.50 1 calc PR A 1
H2B H 0.4290 0.3680 1.1746 0.070 Uiso 0.50 1 calc PR A 1
C3 C 0.4534(5) 0.4383(5) 1.2508(13) 0.057(4) Uiso 0.50 1 d PD A 1
H3A H 0.4465 0.4607 1.1873 0.069 Uiso 0.50 1 calc PR A 1
H3B H 0.4217 0.4419 1.2986 0.069 Uiso 0.50 1 calc PR A 1
C4 C 0.5613(5) 0.3919(5) 1.2166(12) 0.045(3) Uiso 0.50 1 d PD A 1
H4A H 0.5943 0.3878 1.1723 0.055 Uiso 0.50 1 calc PR A 1
H4B H 0.5666 0.3711 1.2827 0.055 Uiso 0.50 1 calc PR A 1
C5 C 0.5513(5) 0.4512(4) 1.2411(13) 0.056(4) Uiso 0.50 1 d PD A 1
H5A H 0.5828 0.4662 1.2803 0.068 Uiso 0.50 1 calc PR A 1
H5B H 0.5475 0.4718 1.1744 0.068 Uiso 0.50 1 calc PR A 1
N1 N 0.5122(6) 0.3719(6) 1.1587(12) 0.049(4) Uiso 0.50 1 d PD A 1
N2 N 0.5022(4) 0.4575(5) 1.3039(11) 0.066(4) Uiso 0.50 1 d PD A 1
H2C H 0.4970(6) 0.4970(5) 1.306(2) 0.079 Uiso 0.50 1 d PD B 1
C1A C 0.5121(7) 0.3527(6) 1.0525(13) 0.027(4) Uiso 0.50 1 d PD A 2
C2A C 0.4610(5) 0.4022(6) 1.1843(7) 0.039(3) Uiso 0.50 1 d PD A 2
H2AA H 0.4315 0.3771 1.1630 0.046 Uiso 0.50 1 calc PR A 2
H2AB H 0.4510 0.4393 1.1607 0.046 Uiso 0.50 1 calc PR A 2
C3A C 0.4670(4) 0.4014(5) 1.3030(7) 0.042(3) Uiso 0.50 1 d PD A 2
H3AA H 0.4337 0.4163 1.3361 0.051 Uiso 0.50 1 calc PR A 2
H3AB H 0.4716 0.3634 1.3275 0.051 Uiso 0.50 1 calc PR A 2
C4A C 0.5630(5) 0.4131(6) 1.1743(8) 0.044(3) Uiso 0.50 1 d PD A 2
H4AA H 0.5635 0.4514 1.1504 0.052 Uiso 0.50 1 calc PR A 2
H4AB H 0.5957 0.3948 1.1460 0.052 Uiso 0.50 1 calc PR A 2
C5A C 0.5638(4) 0.4111(6) 1.2934(8) 0.046(3) Uiso 0.50 1 d PD A 2
H5AA H 0.5679 0.3730 1.3172 0.055 Uiso 0.50 1 calc PR A 2
H5AB H 0.5951 0.4322 1.3202 0.055 Uiso 0.50 1 calc PR A 2
N1A N 0.5128(5) 0.3854(5) 1.1333(9) 0.034(3) Uiso 0.50 1 d PD A 2
N2A N 0.5138(3) 0.4335(4) 1.3352(7) 0.044(2) Uiso 0.50 1 d PD A 2
H2AC H 0.5164(5) 0.4264(9) 1.4111(6) 0.053 Uiso 0.50 1 d PD C 2
C6 C 0.5770(3) 0.2006(3) 0.7121(5) 0.0404(14) Uani 1 1 d . . .
H6A H 0.5637 0.2262 0.6575 0.049 Uiso 1 1 calc R . .
H6B H 0.6112 0.1842 0.6862 0.049 Uiso 1 1 calc R . .
C7 C 0.5345(3) 0.1555(3) 0.7289(6) 0.0415(14) Uani 1 1 d . . .
H7A H 0.5361 0.1300 0.6685 0.050 Uiso 1 1 calc R . .
H7B H 0.5439 0.1349 0.7935 0.050 Uiso 1 1 calc R . .
C8 C 0.4766(3) 0.1769(3) 0.7393(6) 0.0427(14) Uani 1 1 d . . .
H8A H 0.4509 0.1461 0.7322 0.051 Uiso 1 1 calc R . .
H8B H 0.4693 0.2026 0.6809 0.051 Uiso 1 1 calc R . .
C10 C 0.6423(3) 0.2882(3) 0.7933(6) 0.0403(14) Uani 1 1 d . . .
C11 C 0.6400(4) 0.3121(3) 0.6987(6) 0.0526(18) Uani 1 1 d . . .
H11 H 0.6116 0.3036 0.6507 0.063 Uiso 1 1 calc R . .
C12 C 0.6806(4) 0.3504(3) 0.6710(7) 0.061(2) Uani 1 1 d . . .
H12 H 0.6797 0.3674 0.6036 0.073 Uiso 1 1 calc R . .
C13 C 0.7216(4) 0.3633(4) 0.7424(9) 0.071(3) Uani 1 1 d . . .
H13 H 0.7483 0.3897 0.7245 0.085 Uiso 1 1 calc R . .
C14 C 0.7235(4) 0.3390(4) 0.8342(9) 0.065(2) Uani 1 1 d . . .
H14 H 0.7516 0.3479 0.8825 0.078 Uiso 1 1 calc R . .
C15 C 0.6849(3) 0.3006(3) 0.8617(6) 0.0473(16) Uani 1 1 d . . .
H15 H 0.6875 0.2825 0.9278 0.057 Uiso 1 1 calc R . .
C20 C 0.6260(3) 0.1901(3) 0.9160(6) 0.0427(14) Uani 1 1 d . . .
C21 C 0.6025(3) 0.1746(4) 1.0150(7) 0.066(2) Uani 1 1 d . . .
H21 H 0.5695 0.1915 1.0363 0.079 Uiso 1 1 calc R . .
C22 C 0.6241(5) 0.1386(5) 1.0769(8) 0.085(3) Uani 1 1 d . . .
H22 H 0.6071 0.1296 1.1420 0.102 Uiso 1 1 calc R . .
C23 C 0.6768(5) 0.1111(5) 1.0447(9) 0.078(3) Uani 1 1 d . . .
H23 H 0.6929 0.0830 1.0855 0.093 Uiso 1 1 calc R . .
C24 C 0.6999(4) 0.1300(4) 0.9503(8) 0.072(3) Uani 1 1 d . . .
H24 H 0.7342 0.1158 0.9294 0.086 Uiso 1 1 calc R . .
C25 C 0.6756(3) 0.1677(3) 0.8872(6) 0.0521(18) Uani 1 1 d . . .
H25 H 0.6926 0.1787 0.8233 0.063 Uiso 1 1 calc R . .
C30 C 0.4598(3) 0.1589(3) 0.9655(6) 0.0460(16) Uani 1 1 d . . .
C31 C 0.4593(3) 0.1734(4) 1.0711(7) 0.060(2) Uani 1 1 d . . .
H31 H 0.4597 0.2109 1.0895 0.072 Uiso 1 1 calc R . .
C32 C 0.4584(4) 0.1348(4) 1.1508(8) 0.072(2) Uani 1 1 d . . .
H32 H 0.4583 0.1457 1.2228 0.086 Uiso 1 1 calc R . .
C33 C 0.4576(4) 0.0795(5) 1.1239(8) 0.074(3) Uani 1 1 d . . .
H33 H 0.4572 0.0527 1.1779 0.089 Uiso 1 1 calc R . .
C34 C 0.4574(4) 0.0639(4) 1.0210(9) 0.067(2) Uani 1 1 d . . .
H34 H 0.4560 0.0265 1.0028 0.080 Uiso 1 1 calc R . .
C35 C 0.4595(3) 0.1044(3) 0.9405(6) 0.0511(17) Uani 1 1 d . . .
H35 H 0.4607 0.0936 0.8685 0.061 Uiso 1 1 calc R . .
C40 C 0.3937(2) 0.2363(3) 0.8516(6) 0.0448(15) Uani 1 1 d . . .
C41 C 0.3499(3) 0.2119(3) 0.9039(7) 0.0526(17) Uani 1 1 d . . .
H41 H 0.3556 0.1811 0.9477 0.063 Uiso 1 1 calc R . .
C42 C 0.2984(3) 0.2332(4) 0.8910(9) 0.066(3) Uani 1 1 d . . .
H42 H 0.2684 0.2167 0.9259 0.079 Uiso 1 1 calc R . .
C43 C 0.2902(3) 0.2769(4) 0.8298(9) 0.069(3) Uani 1 1 d . . .
H43 H 0.2544 0.2908 0.8213 0.083 Uiso 1 1 calc R . .
C44 C 0.3327(4) 0.3016(3) 0.7796(10) 0.078(3) Uani 1 1 d . . .
H44 H 0.3258 0.3324 0.7360 0.093 Uiso 1 1 calc R . .
C45 C 0.3854(3) 0.2831(3) 0.7905(9) 0.065(2) Uani 1 1 d . . .
H45 H 0.4149 0.3014 0.7577 0.078 Uiso 1 1 calc R . .
C46 C 0.2670(4) 0.0687(4) 0.1233(7) 0.065(2) Uani 0.50 1 d P D 1
H46 H 0.2356 0.0603 0.0758 0.078 Uiso 0.50 1 calc PR D 1
C47 C 0.2670(4) 0.0687(4) 0.1233(7) 0.065(2) Uani 0.50 1 d P E 2
H47A H 0.2360 0.0594 0.0768 0.078 Uiso 0.50 1 calc PR E 2
H47B H 0.2725 0.1085 0.1192 0.078 Uiso 0.50 1 calc PR E 2
B1 B 0.6614(8) 0.4971(12) 0.4495(17) 0.077(7) Uani 0.50 1 d P . .
B2 B 0.5000 0.0000 0.7500 0.046(3) Uani 1 4 d S . .
F1 F 0.6655(5) 0.5483(4) 0.4974(11) 0.076(3) Uani 0.50 1 d P . .
F2 F 0.6946(5) 0.4666(5) 0.5027(16) 0.101(5) Uani 0.50 1 d P . .
F3 F 0.6722(4) 0.5037(4) 0.3452(8) 0.060(2) Uani 0.50 1 d P . .
F4 F 0.6044(5) 0.4901(6) 0.4607(10) 0.091(4) Uani 0.50 1 d P . .
F5 F 0.4788(2) 0.04130(19) 0.6871(5) 0.0677(13) Uani 1 1 d . . .
Cl1 Cl 0.2816(5) 0.1375(2) 0.1165(7) 0.151(5) Uani 0.50 1 d P D 1
Cl2 Cl 0.32395(18) 0.0370(3) 0.0769(4) 0.152(2) Uani 0.50 1 d P D 1
Cl3 Cl 0.25030(13) 0.0518(2) 0.2510(2) 0.1079(12) Uani 0.50 1 d P D 1
Cl4 Cl 0.32395(18) 0.0370(3) 0.0769(4) 0.152(2) Uani 0.50 1 d P E 2
Cl5 Cl 0.25030(13) 0.0518(2) 0.2510(2) 0.1079(12) Uani 0.50 1 d P E 2
Cl6 Cl 0.5000 0.5000 1.0000 0.0598(9) Uani 1 4 d S . .

loop_
_atom_site_aniso_label
_atom_site_aniso_U_11
_atom_site_aniso_U_22
_atom_site_aniso_U_33
_atom_site_aniso_U_23
_atom_site_aniso_U_13
_atom_site_aniso_U_12
Ni1 0.0271(4) 0.0439(4) 0.0400(4) -0.0068(3) -0.0014(3) -0.0019(3)
P1 0.0293(7) 0.0401(8) 0.0318(7) 0.0013(6) -0.0001(6) -0.0004(6)
P2 0.0290(7) 0.0409(9) 0.0531(9) -0.0052(7) -0.0043(7) 0.0006(6)
S1 0.0316(7) 0.0452(8) 0.0566(10) -0.0155(8) 0.0035(7) -0.0047(6)
S2 0.0283(7) 0.0560(10) 0.0620(11) -0.0211(9) -0.0001(7) -0.0031(6)
C6 0.037(3) 0.045(3) 0.039(3) -0.005(3) -0.004(3) -0.001(2)
C7 0.044(4) 0.041(3) 0.039(3) -0.005(3) 0.003(3) 0.009(3)
C8 0.034(3) 0.039(3) 0.056(4) -0.005(3) 0.000(3) -0.003(2)
C10 0.036(3) 0.040(3) 0.045(4) -0.008(3) 0.015(3) 0.005(2)
C11 0.071(5) 0.048(4) 0.038(4) -0.006(3) 0.007(3) -0.004(3)
C12 0.071(5) 0.048(4) 0.062(5) 0.006(4) 0.031(4) -0.003(4)
C13 0.058(5) 0.060(5) 0.096(7) -0.014(5) 0.029(5) -0.023(4)
C14 0.054(5) 0.055(5) 0.084(6) -0.023(5) 0.021(4) -0.012(4)
C15 0.029(3) 0.052(4) 0.061(4) -0.009(3) 0.008(3) -0.001(3)
C20 0.043(3) 0.040(3) 0.045(3) 0.005(3) -0.005(3) -0.001(3)
C21 0.045(4) 0.094(7) 0.058(5) 0.019(5) -0.003(4) 0.008(4)
C22 0.096(8) 0.100(8) 0.060(6) 0.040(6) -0.013(5) -0.005(6)
C23 0.082(7) 0.075(6) 0.076(6) 0.021(5) -0.026(5) 0.007(5)
C24 0.069(6) 0.067(6) 0.080(6) -0.006(5) -0.029(5) 0.030(4)
C25 0.059(4) 0.055(4) 0.042(4) -0.008(3) -0.012(3) 0.017(3)
C30 0.028(3) 0.049(4) 0.061(4) -0.002(3) -0.001(3) -0.004(3)
C31 0.049(4) 0.074(5) 0.056(5) -0.002(4) 0.003(4) -0.004(4)
C32 0.071(6) 0.083(7) 0.062(5) 0.000(5) 0.006(4) -0.013(5)
C33 0.050(5) 0.105(8) 0.068(6) 0.027(5) 0.009(4) -0.009(5)
C34 0.064(5) 0.043(4) 0.093(7) 0.010(4) 0.016(5) 0.005(3)
C35 0.033(3) 0.061(4) 0.060(4) 0.000(3) 0.004(3) 0.002(3)
C40 0.023(3) 0.053(4) 0.058(4) -0.005(3) -0.015(3) -0.004(2)
C41 0.037(3) 0.057(4) 0.064(5) -0.008(4) -0.012(3) -0.003(3)
C42 0.025(3) 0.075(6) 0.098(7) -0.038(5) 0.001(4) -0.006(3)
C43 0.044(4) 0.058(5) 0.104(7) -0.020(5) -0.032(5) 0.004(3)
C44 0.060(5) 0.039(4) 0.135(10) -0.006(5) -0.041(6) 0.007(4)
C45 0.045(4) 0.049(4) 0.101(7) -0.015(4) -0.015(4) -0.004(3)
C46 0.062(5) 0.081(6) 0.053(5) -0.003(4) 0.018(4) -0.010(4)
C47 0.062(5) 0.081(6) 0.053(5) -0.003(4) 0.018(4) -0.010(4)
B1 0.049(10) 0.121(19) 0.062(12) 0.007(12) -0.041(9) -0.046(12)
B2 0.046(5) 0.046(5) 0.046(8) 0.000 0.000 0.000
F1 0.087(7) 0.056(6) 0.086(7) 0.011(5) -0.021(6) -0.009(5)
F2 0.079(8) 0.053(6) 0.171(14) 0.005(8) 0.000(9) 0.014(5)
F3 0.055(5) 0.053(5) 0.071(6) -0.011(4) -0.014(4) -0.007(4)
F4 0.049(6) 0.126(11) 0.097(8) -0.044(8) -0.018(6) 0.000(6)
F5 0.054(3) 0.043(2) 0.106(4) 0.000(3) -0.005(3) -0.0025(19)
Cl1 0.252(10) 0.047(3) 0.154(7) 0.007(3) 0.142(8) 0.001(4)
Cl2 0.094(3) 0.264(7) 0.099(3) 0.006(3) 0.027(2) 0.054(3)
Cl3 0.0740(17) 0.182(4) 0.0678(16) 0.034(2) 0.0071(13) -0.0069(19)
Cl4 0.094(3) 0.264(7) 0.099(3) 0.006(3) 0.027(2) 0.054(3)
Cl5 0.0740(17) 0.182(4) 0.0678(16) 0.034(2) 0.0071(13) -0.0069(19)
Cl6 0.0671(14) 0.0671(14) 0.0453(19) 0.000 0.000 0.000

loop_
_atom_type_symbol
_atom_type_description
_atom_type_scat_dispersion_real
_atom_type_scat_dispersion_imag
_atom_type_scat_source
C C 0.0033 0.0016 'International Tables Vol C Tables 4.2.6.8 and 6.1.1.4'
H H 0.0000 0.0000 'International Tables Vol C Tables 4.2.6.8 and 6.1.1.4'
B B 0.0013 0.0007 'International Tables Vol C Tables 4.2.6.8 and 6.1.1.4'
N N 0.0061 0.0033 'International Tables Vol C Tables 4.2.6.8 and 6.1.1.4'
F F 0.0171 0.0103 'International Tables Vol C Tables 4.2.6.8 and 6.1.1.4'
P P 0.1023 0.0942 'International Tables Vol C Tables 4.2.6.8 and 6.1.1.4'
S S 0.1246 0.1234 'International Tables Vol C Tables 4.2.6.8 and 6.1.1.4'
Ni Ni 0.3393 1.1124 'International Tables Vol C Tables 4.2.6.8 and 6.1.1.4'
Cl Cl 0.1484 0.1585 'International Tables Vol C Tables 4.2.6.8 and 6.1.1.4'

loop_
_geom_angle_atom_site_label_1
_geom_angle_atom_site_label_2
_geom_angle_atom_site_label_3
_geom_angle
_geom_angle_site_symmetry_1
_geom_angle_site_symmetry_3
_geom_angle_publ_flag
P1 Ni1 P2 95.53(7) . . ?
P1 Ni1 S2 171.56(7) . . ?
P2 Ni1 S2 92.85(7) . . ?
P1 Ni1 S1 91.89(7) . . ?
P2 Ni1 S1 168.60(8) . . ?
S2 Ni1 S1 79.68(7) . . ?
C20 P1 C6 104.0(3) . . ?
C20 P1 C10 105.6(3) . . ?
C6 P1 C10 103.3(3) . . ?
C20 P1 Ni1 112.7(3) . . ?
C6 P1 Ni1 116.5(2) . . ?
C10 P1 Ni1 113.6(2) . . ?
C30 P2 C8 106.7(3) . . ?
C30 P2 C40 104.7(3) . . ?
C8 P2 C40 103.3(3) . . ?
C30 P2 Ni1 110.7(2) . . ?
C8 P2 Ni1 117.0(2) . . ?
C40 P2 Ni1 113.4(2) . . ?
C1A S1 Ni1 83.0(6) . . ?
C1 S1 Ni1 83.9(8) . . ?
C1A S2 Ni1 84.5(6) . . ?
C1 S2 Ni1 84.3(8) . . ?
N1 C1 S2 125.4(17) . . ?
N1 C1 S1 126.8(17) . . ?
S2 C1 S1 107.8(13) . . ?
N1 C2 C3 110.4(12) . . ?
N1 C2 H2A 109.6 . . ?
C3 C2 H2A 109.6 . . ?
N1 C2 H2B 109.6 . . ?
C3 C2 H2B 109.6 . . ?
H2A C2 H2B 108.1 . . ?
N2 C3 C2 110.0(7) . . ?
N2 C3 H3A 109.7 . . ?
C2 C3 H3A 109.7 . . ?
N2 C3 H3B 109.7 . . ?
C2 C3 H3B 109.7 . . ?
H3A C3 H3B 108.2 . . ?
N1 C4 C5 106.7(11) . . ?
N1 C4 H4A 110.4 . . ?
C5 C4 H4A 110.4 . . ?
N1 C4 H4B 110.4 . . ?
C5 C4 H4B 110.4 . . ?
H4A C4 H4B 108.6 . . ?
N2 C5 C4 110.5(7) . . ?
N2 C5 H5A 109.5 . . ?
C4 C5 H5A 109.5 . . ?
N2 C5 H5B 109.5 . . ?
C4 C5 H5B 109.5 . . ?
H5A C5 H5B 108.1 . . ?
C1 N1 C4 123.7(15) . . ?
C1 N1 C2 122.7(15) . . ?
C4 N1 C2 113.4(11) . . ?
C5 N2 C3 113.4(11) . . ?
C5 N2 H2C 103.2(4) . . ?
C3 N2 H2C 103.1(4) . . ?
N1A C1A S2 128.1(13) . . ?
N1A C1A S1 119.7(12) . . ?
S2 C1A S1 112.1(10) . . ?
N1A C2A C3A 110.1(9) . . ?
N1A C2A H2AA 109.6 . . ?
C3A C2A H2AA 109.6 . . ?
N1A C2A H2AB 109.6 . . ?
C3A C2A H2AB 109.6 . . ?
H2AA C2A H2AB 108.1 . . ?
N2A C3A C2A 110.5(6) . . ?
N2A C3A H3AA 109.5 . . ?
C2A C3A H3AA 109.5 . . ?
N2A C3A H3AB 109.5 . . ?
C2A C3A H3AB 109.5 . . ?
H3AA C3A H3AB 108.1 . . ?
N1A C4A C5A 109.9(10) . . ?
N1A C4A H4AA 109.7 . . ?
C5A C4A H4AA 109.7 . . ?
N1A C4A H4AB 109.7 . . ?
C5A C4A H4AB 109.7 . . ?
H4AA C4A H4AB 108.2 . . ?
N2A C5A C4A 110.0(6) . . ?
N2A C5A H5AA 109.7 . . ?
C4A C5A H5AA 109.7 . . ?
N2A C5A H5AB 109.7 . . ?
C4A C5A H5AB 109.7 . . ?
H5AA C5A H5AB 108.2 . . ?
C1A N1A C2A 120.2(11) . . ?
C1A N1A C4A 124.2(11) . . ?
C2A N1A C4A 115.3(8) . . ?
C5A N2A C3A 111.2(10) . . ?
C5A N2A H2AC 103.6(4) . . ?
C3A N2A H2AC 103.3(4) . . ?
C7 C6 P1 112.0(5) . . ?
C7 C6 H6A 109.2 . . ?
P1 C6 H6A 109.2 . . ?
C7 C6 H6B 109.2 . . ?
P1 C6 H6B 109.2 . . ?
H6A C6 H6B 107.9 . . ?
C8 C7 C6 113.5(6) . . ?
C8 C7 H7A 108.9 . . ?
C6 C7 H7A 108.9 . . ?
C8 C7 H7B 108.9 . . ?
C6 C7 H7B 108.9 . . ?
H7A C7 H7B 107.7 . . ?
C7 C8 P2 113.2(5) . . ?
C7 C8 H8A 108.9 . . ?
P2 C8 H8A 108.9 . . ?
C7 C8 H8B 108.9 . . ?
P2 C8 H8B 108.9 . . ?
H8A C8 H8B 107.7 . . ?
C11 C10 C15 119.6(7) . . ?
C11 C10 P1 121.0(6) . . ?
C15 C10 P1 119.4(6) . . ?
C10 C11 C12 119.0(8) . . ?
C10 C11 H11 120.5 . . ?
C12 C11 H11 120.5 . . ?
C13 C12 C11 120.1(9) . . ?
C13 C12 H12 120.0 . . ?
C11 C12 H12 120.0 . . ?
C14 C13 C12 119.9(8) . . ?
C14 C13 H13 120.0 . . ?
C12 C13 H13 120.0 . . ?
C13 C14 C15 120.9(9) . . ?
C13 C14 H14 119.6 . . ?
C15 C14 H14 119.6 . . ?
C14 C15 C10 120.5(8) . . ?
C14 C15 H15 119.8 . . ?
C10 C15 H15 119.8 . . ?
C25 C20 C21 118.6(7) . . ?
C25 C20 P1 122.2(6) . . ?
C21 C20 P1 119.2(6) . . ?
C22 C21 C20 123.1(9) . . ?
C22 C21 H21 118.5 . . ?
C20 C21 H21 118.5 . . ?
C21 C22 C23 119.5(10) . . ?
C21 C22 H22 120.3 . . ?
C23 C22 H22 120.3 . . ?
C24 C23 C22 115.4(8) . . ?
C24 C23 H23 122.3 . . ?
C22 C23 H23 122.3 . . ?
C25 C24 C23 123.2(9) . . ?
C25 C24 H24 118.4 . . ?
C23 C24 H24 118.4 . . ?
C24 C25 C20 120.1(9) . . ?
C24 C25 H25 119.9 . . ?
C20 C25 H25 119.9 . . ?
C35 C30 C31 118.2(8) . . ?
C35 C30 P2 122.3(6) . . ?
C31 C30 P2 119.5(6) . . ?
C30 C31 C32 121.9(9) . . ?
C30 C31 H31 119.1 . . ?
C32 C31 H31 119.1 . . ?
C31 C32 C33 119.1(9) . . ?
C31 C32 H32 120.4 . . ?
C33 C32 H32 120.4 . . ?
C34 C33 C32 120.5(9) . . ?
C34 C33 H33 119.8 . . ?
C32 C33 H33 119.8 . . ?
C33 C34 C35 119.3(9) . . ?
C33 C34 H34 120.4 . . ?
C35 C34 H34 120.4 . . ?
C30 C35 C34 121.0(8) . . ?
C30 C35 H35 119.5 . . ?
C34 C35 H35 119.5 . . ?
C41 C40 C45 120.1(7) . . ?
C41 C40 P2 122.2(6) . . ?
C45 C40 P2 117.6(6) . . ?
C42 C41 C40 119.1(9) . . ?
C42 C41 H41 120.4 . . ?
C40 C41 H41 120.4 . . ?
C43 C42 C41 120.8(9) . . ?
C43 C42 H42 119.6 . . ?
C41 C42 H42 119.6 . . ?
C42 C43 C44 120.7(8) . . ?
C42 C43 H43 119.6 . . ?
C44 C43 H43 119.6 . . ?
C43 C44 C45 121.6(9) . . ?
C43 C44 H44 119.2 . . ?
C45 C44 H44 119.2 . . ?
C44 C45 C40 117.6(9) . . ?
C44 C45 H45 121.2 . . ?
C40 C45 H45 121.2 . . ?
Cl2 C46 Cl3 114.2(6) . . ?
Cl2 C46 Cl1 105.0(6) . . ?
Cl3 C46 Cl1 109.4(6) . . ?
Cl2 C46 H46 109.4 . . ?
Cl3 C46 H46 109.4 . . ?
Cl1 C46 H46 109.4 . . ?
F2 B1 F3 117(2) . . ?
F2 B1 F1 104.5(13) . . ?
F3 B1 F1 107.5(18) . . ?
F2 B1 F4 119.9(19) . . ?
F3 B1 F4 107.7(12) . . ?
F1 B1 F4 98(2) . . ?
F5 B2 F5 109.1(2) 7_556 2_655 ?
F5 B2 F5 109.1(2) 7_556 . ?
F5 B2 F5 110.2(5) 2_655 . ?
F5 B2 F5 110.2(5) 7_556 8_546 ?
F5 B2 F5 109.1(2) 2_655 8_546 ?
F5 B2 F5 109.1(2) . 8_546 ?

loop_
_geom_bond_atom_site_label_1
_geom_bond_atom_site_label_2
_geom_bond_distance
_geom_bond_site_symmetry_2
_geom_bond_publ_flag
Ni1 P1 2.1679(18) . ?
Ni1 P2 2.1733(18) . ?
Ni1 S2 2.1995(19) . ?
Ni1 S1 2.2009(18) . ?
P1 C20 1.799(7) . ?
P1 C6 1.831(6) . ?
P1 C10 1.837(7) . ?
P2 C30 1.809(8) . ?
P2 C8 1.838(7) . ?
P2 C40 1.839(6) . ?
S1 C1A 1.729(17) . ?
S1 C1 1.75(2) . ?
S2 C1A 1.668(17) . ?
S2 C1 1.74(2) . ?
C1 N1 1.30(3) . ?
C2 N1 1.50(2) . ?
C2 C3 1.513(5) . ?
C2 H2A 0.9900 . ?
C2 H2B 0.9900 . ?
C3 N2 1.455(5) . ?
C3 H3A 0.9900 . ?
C3 H3B 0.9900 . ?
C4 N1 1.50(2) . ?
C4 C5 1.510(5) . ?
C4 H4A 0.9900 . ?
C4 H4B 0.9900 . ?
C5 N2 1.454(5) . ?
C5 H5A 0.9900 . ?
C5 H5B 0.9900 . ?
N2 H2C 0.9800(10) . ?
C1A N1A 1.30(2) . ?
C2A N1A 1.486(17) . ?
C2A C3A 1.511(5) . ?
C2A H2AA 0.9900 . ?
C2A H2AB 0.9900 . ?
C3A N2A 1.452(5) . ?
C3A H3AA 0.9900 . ?
C3A H3AB 0.9900 . ?
C4A N1A 1.503(17) . ?
C4A C5A 1.509(5) . ?
C4A H4AA 0.9900 . ?
C4A H4AB 0.9900 . ?
C5A N2A 1.448(5) . ?
C5A H5AA 0.9900 . ?
C5A H5AB 0.9900 . ?
N2A H2AC 0.9800(10) . ?
C6 C7 1.539(10) . ?
C6 H6A 0.9900 . ?
C6 H6B 0.9900 . ?
C7 C8 1.523(9) . ?
C7 H7A 0.9900 . ?
C7 H7B 0.9900 . ?
C8 H8A 0.9900 . ?
C8 H8B 0.9900 . ?
C10 C11 1.336(11) . ?
C10 C15 1.392(10) . ?
C11 C12 1.415(12) . ?
C11 H11 0.9500 . ?
C12 C13 1.391(15) . ?
C12 H12 0.9500 . ?
C13 C14 1.307(15) . ?
C13 H13 0.9500 . ?
C14 C15 1.383(11) . ?
C14 H14 0.9500 . ?
C15 H15 0.9500 . ?
C20 C25 1.387(11) . ?
C20 C21 1.433(12) . ?
C21 C22 1.296(13) . ?
C21 H21 0.9500 . ?
C22 C23 1.516(18) . ?
C22 H22 0.9500 . ?
C23 C24 1.402(16) . ?
C23 H23 0.9500 . ?
C24 C25 1.363(12) . ?
C24 H24 0.9500 . ?
C25 H25 0.9500 . ?
C30 C35 1.377(11) . ?
C30 C31 1.385(12) . ?
C31 C32 1.385(14) . ?
C31 H31 0.9500 . ?
C32 C33 1.403(16) . ?
C32 H32 0.9500 . ?
C33 C34 1.358(16) . ?
C33 H33 0.9500 . ?
C34 C35 1.425(12) . ?
C34 H34 0.9500 . ?
C35 H35 0.9500 . ?
C40 C41 1.398(11) . ?
C40 C45 1.401(12) . ?
C41 C42 1.381(11) . ?
C41 H41 0.9500 . ?
C42 C43 1.339(15) . ?
C42 H42 0.9500 . ?
C43 C44 1.366(16) . ?
C43 H43 0.9500 . ?
C44 C45 1.380(12) . ?
C44 H44 0.9500 . ?
C45 H45 0.9500 . ?
C46 Cl2 1.707(10) . ?
C46 Cl3 1.720(9) . ?
C46 Cl1 1.731(12) . ?
C46 H46 1.0000 . ?
B1 F2 1.30(3) . ?
B1 F3 1.36(2) . ?
B1 F1 1.40(3) . ?
B1 F4 1.42(2) . ?
B2 F5 1.392(5) 7_556 ?
B2 F5 1.392(5) 2_655 ?
B2 F5 1.392(5) . ?
B2 F5 1.392(5) 8_546 ?

loop_
_geom_hbond_atom_site_label_D
_geom_hbond_atom_site_label_H
_geom_hbond_atom_site_label_A
_geom_hbond_distance_DH
_geom_hbond_distance_HA
_geom_hbond_distance_DA
_geom_hbond_angle_DHA
_geom_hbond_site_symmetry_A
N2 H2C N2 0.9800(10) 1.12(3) 2.09(3) 171.1(14) 2_665
N2A H2AC F4 0.9800(10) 1.904(18) 2.809(16) 152.3(9) 3_567

loop_
_geom_torsion_atom_site_label_1
_geom_torsion_atom_site_label_2
_geom_torsion_atom_site_label_3
_geom_torsion_atom_site_label_4
_geom_torsion
_geom_torsion_site_symmetry_1
_geom_torsion_site_symmetry_2
_geom_torsion_site_symmetry_3
_geom_torsion_site_symmetry_4
_geom_torsion_publ_flag
P2 Ni1 P1 C20 -87.6(3) . . . . ?
S1 Ni1 P1 C20 83.7(3) . . . . ?
P2 Ni1 P1 C6 32.4(3) . . . . ?
S1 Ni1 P1 C6 -156.2(3) . . . . ?
P2 Ni1 P1 C10 152.3(3) . . . . ?
S1 Ni1 P1 C10 -36.3(3) . . . . ?
P1 Ni1 P2 C30 92.3(3) . . . . ?
S2 Ni1 P2 C30 -86.7(3) . . . . ?
S1 Ni1 P2 C30 -38.1(5) . . . . ?
P1 Ni1 P2 C8 -30.3(3) . . . . ?
S2 Ni1 P2 C8 150.7(3) . . . . ?
S1 Ni1 P2 C8 -160.7(4) . . . . ?
P1 Ni1 P2 C40 -150.4(3) . . . . ?
S2 Ni1 P2 C40 30.6(3) . . . . ?
S1 Ni1 P2 C40 79.2(5) . . . . ?
P1 Ni1 S1 C1A -175.0(5) . . . . ?
P2 Ni1 S1 C1A -44.3(6) . . . . ?
S2 Ni1 S1 C1A 5.3(4) . . . . ?
P1 Ni1 S1 C1 -166.6(5) . . . . ?
P2 Ni1 S1 C1 -35.9(7) . . . . ?
S2 Ni1 S1 C1 13.7(5) . . . . ?
P2 Ni1 S2 C1A 165.8(5) . . . . ?
S1 Ni1 S2 C1A -5.5(5) . . . . ?
P2 Ni1 S2 C1 157.6(5) . . . . ?
S1 Ni1 S2 C1 -13.8(5) . . . . ?
C1A S2 C1 N1 106(9) . . . . ?
Ni1 S2 C1 N1 -163.2(12) . . . . ?
C1A S2 C1 S1 -73(9) . . . . ?
Ni1 S2 C1 S1 18.0(6) . . . . ?
C1A S1 C1 N1 -113(9) . . . . ?
Ni1 S1 C1 N1 163.2(12) . . . . ?
C1A S1 C1 S2 66(8) . . . . ?
Ni1 S1 C1 S2 -18.0(6) . . . . ?
N1 C2 C3 N2 -51.6(19) . . . . ?
N1 C4 C5 N2 58.6(16) . . . . ?
S2 C1 N1 C4 176.4(13) . . . . ?
S1 C1 N1 C4 -5(2) . . . . ?
S2 C1 N1 C2 2(2) . . . . ?
S1 C1 N1 C2 -179.9(13) . . . . ?
C5 C4 N1 C1 127.5(13) . . . . ?
C5 C4 N1 C2 -57.1(16) . . . . ?
C3 C2 N1 C1 -129.7(14) . . . . ?
C3 C2 N1 C4 54.8(18) . . . . ?
C4 C5 N2 C3 -61.3(17) . . . . ?
C2 C3 N2 C5 56.6(17) . . . . ?
C1 S2 C1A N1A -79(9) . . . . ?
Ni1 S2 C1A N1A -168.0(12) . . . . ?
C1 S2 C1A S1 96(9) . . . . ?
Ni1 S2 C1A S1 7.4(6) . . . . ?
C1 S1 C1A N1A 73(8) . . . . ?
Ni1 S1 C1A N1A 168.4(10) . . . . ?
C1 S1 C1A S2 -103(8) . . . . ?
Ni1 S1 C1A S2 -7.5(6) . . . . ?
N1A C2A C3A N2A 53.3(14) . . . . ?
N1A C4A C5A N2A -54.3(15) . . . . ?
S2 C1A N1A C2A -7.2(18) . . . . ?
S1 C1A N1A C2A 177.7(11) . . . . ?
S2 C1A N1A C4A 179.4(11) . . . . ?
S1 C1A N1A C4A 4.3(17) . . . . ?
C3A C2A N1A C1A 138.0(12) . . . . ?
C3A C2A N1A C4A -48.1(15) . . . . ?
C5A C4A N1A C1A -137.6(12) . . . . ?
C5A C4A N1A C2A 48.8(15) . . . . ?
C4A C5A N2A C3A 63.1(14) . . . . ?
C2A C3A N2A C5A -62.6(13) . . . . ?
C20 P1 C6 C7 69.3(5) . . . . ?
C10 P1 C6 C7 179.4(5) . . . . ?
Ni1 P1 C6 C7 -55.3(5) . . . . ?
P1 C6 C7 C8 74.7(7) . . . . ?
C6 C7 C8 P2 -72.4(7) . . . . ?
C30 P2 C8 C7 -73.7(6) . . . . ?
C40 P2 C8 C7 176.3(5) . . . . ?
Ni1 P2 C8 C7 51.0(6) . . . . ?
C20 P1 C10 C11 146.7(6) . . . . ?
C6 P1 C10 C11 37.8(6) . . . . ?
Ni1 P1 C10 C11 -89.3(6) . . . . ?
C20 P1 C10 C15 -32.2(6) . . . . ?
C6 P1 C10 C15 -141.2(5) . . . . ?
Ni1 P1 C10 C15 91.7(5) . . . . ?
C15 C10 C11 C12 -1.2(11) . . . . ?
P1 C10 C11 C12 179.8(6) . . . . ?
C10 C11 C12 C13 -0.9(12) . . . . ?
C11 C12 C13 C14 1.6(13) . . . . ?
C12 C13 C14 C15 -0.2(14) . . . . ?
C13 C14 C15 C10 -2.0(12) . . . . ?
C11 C10 C15 C14 2.7(10) . . . . ?
P1 C10 C15 C14 -178.3(6) . . . . ?
C6 P1 C20 C25 61.7(7) . . . . ?
C10 P1 C20 C25 -46.7(7) . . . . ?
Ni1 P1 C20 C25 -171.3(6) . . . . ?
C6 P1 C20 C21 -118.9(7) . . . . ?
C10 P1 C20 C21 132.7(7) . . . . ?
Ni1 P1 C20 C21 8.1(7) . . . . ?
C25 C20 C21 C22 -3.3(15) . . . . ?
P1 C20 C21 C22 177.3(9) . . . . ?
C20 C21 C22 C23 0.0(18) . . . . ?
C21 C22 C23 C24 3.7(17) . . . . ?
C22 C23 C24 C25 -4.3(15) . . . . ?
C23 C24 C25 C20 1.2(15) . . . . ?
C21 C20 C25 C24 2.8(12) . . . . ?
P1 C20 C25 C24 -177.8(7) . . . . ?
C8 P2 C30 C35 -7.6(7) . . . . ?
C40 P2 C30 C35 101.4(6) . . . . ?
Ni1 P2 C30 C35 -136.1(5) . . . . ?
C8 P2 C30 C31 169.4(6) . . . . ?
C40 P2 C30 C31 -81.5(7) . . . . ?
Ni1 P2 C30 C31 41.0(7) . . . . ?
C35 C30 C31 C32 -0.3(12) . . . . ?
P2 C30 C31 C32 -177.5(7) . . . . ?
C30 C31 C32 C33 -0.3(14) . . . . ?
C31 C32 C33 C34 -0.4(15) . . . . ?
C32 C33 C34 C35 1.7(14) . . . . ?
C31 C30 C35 C34 1.6(11) . . . . ?
P2 C30 C35 C34 178.7(6) . . . . ?
C33 C34 C35 C30 -2.3(12) . . . . ?
C30 P2 C40 C41 -5.9(7) . . . . ?
C8 P2 C40 C41 105.7(7) . . . . ?
Ni1 P2 C40 C41 -126.7(6) . . . . ?
C30 P2 C40 C45 170.7(6) . . . . ?
C8 P2 C40 C45 -77.7(7) . . . . ?
Ni1 P2 C40 C45 49.9(7) . . . . ?
C45 C40 C41 C42 2.5(12) . . . . ?
P2 C40 C41 C42 179.1(6) . . . . ?
C40 C41 C42 C43 -0.4(13) . . . . ?
C41 C42 C43 C44 -0.6(14) . . . . ?
C42 C43 C44 C45 -0.6(16) . . . . ?
C43 C44 C45 C40 2.7(15) . . . . ?
C41 C40 C45 C44 -3.6(13) . . . . ?
P2 C40 C45 C44 179.7(7) . . . . ?
